data_7058602
loop_
_publ_author_name
'Lima, Sudhir'
'Banerjee, Atanu'
'Mohanty, Monalisa'
'Sahu, Gurunath'
'Kausar, Chahat'
'Patra, S.K.'
'Garribba, Eugenio'
'Kaminsky, Werner'
'Dinda, Rupam'

_publ_section_title
;
 Synthesis, structure and biological evaluation of mixed ligand
 oxidovanadium(IV) complexes incorporating 2--(arylazo) phenolates
;
_journal_name_full 'New Journal of Chemistry'
_journal_paper_doi 10.1039/C9NJ01910C
_journal_year 2019
_chemical_formula_moiety 'C26 H17 Br N4 O3 V'
_chemical_formula_sum 'C26 H17 Br N4 O3 V'
_chemical_formula_weight 564.28
_space_group_IT_number 14
_space_group_name_Hall '-P 2ybc'
_space_group_name_H-M_alt 'P 1 21/c 1'
_symmetry_cell_setting monoclinic
_symmetry_Int_Tables_number 14
_symmetry_space_group_name_Hall '-P 2ybc'
_symmetry_space_group_name_H-M 'P 1 21/c 1'
_atom_sites_solution_hydrogens geom
_atom_sites_solution_primary direct
_audit_conform_dict_location ftp://ftp.iucr.org/pub/cif_core.dic
_audit_conform_dict_name cif_core.dic
_audit_conform_dict_version 2.4.3
_audit_creation_date 2018-09-12T10:41:52-00:00
_audit_creation_method 'WinGX routine CIF_UPDATE'
_audit_update_record
;
2019-04-03 deposited with the CCDC.    2019-07-12 downloaded from the CCDC.
;
_cell_angle_alpha 90
_cell_angle_beta 103.479(3)
_cell_angle_gamma 90
_cell_formula_units_Z 4
_cell_length_a 8.4333(5)
_cell_length_b 16.6359(10)
_cell_length_c 16.7706(11)
_cell_measurement_reflns_used 9876
_cell_measurement_temperature 100(2)
_cell_measurement_theta_max 28.07
_cell_measurement_theta_min 2.45
_cell_measurement_wavelength 0.71073
_cell_volume 2288.0(2)
_computing_cell_refinement 'SAINT V8.34A integration software'
_computing_data_collection 'Bruker APEX2 software'
_computing_data_reduction 'SORTAV (Blessing, 1995)'
_computing_molecular_graphics 'ORTEP-3 for Windows (Farrugia, 2012)'
_computing_publication_material 'WinGX publication routines (Farrugia, 2012)'
_computing_structure_refinement 'SHELXL-2014/7 (Sheldrick, 2014)'
_computing_structure_solution 'SHELXS-2013 (Sheldrick, 2008)'
_diffrn_ambient_temperature 100(2)
_diffrn_detector 'APEX-II CCD'
_diffrn_measured_fraction_theta_full 1
_diffrn_measured_fraction_theta_max 0.992
_diffrn_measurement_device '\k-geometry diffractometer'
_diffrn_measurement_device_type 'Bruker APEX-II'
_diffrn_measurement_method '\f or \w oscillation scans'
_diffrn_orient_matrix_UB_11 -0.081051
_diffrn_orient_matrix_UB_12 -0.039436
_diffrn_orient_matrix_UB_13 0.011814
_diffrn_orient_matrix_UB_21 -0.026692
_diffrn_orient_matrix_UB_22 -0.017218
_diffrn_orient_matrix_UB_23 -0.058747
_diffrn_orient_matrix_UB_31 0.087101
_diffrn_orient_matrix_UB_32 -0.041973
_diffrn_orient_matrix_UB_33 0.012999
_diffrn_radiation_monochromator graphite
_diffrn_radiation_probe x-ray
_diffrn_radiation_type MoK\a
_diffrn_radiation_wavelength 0.71073
_diffrn_reflns_av_R_equivalents 0.0224
_diffrn_reflns_av_unetI/netI 0.0317
_diffrn_reflns_Laue_measured_fraction_full 1
_diffrn_reflns_Laue_measured_fraction_max 0.992
_diffrn_reflns_limit_h_max 11
_diffrn_reflns_limit_h_min -11
_diffrn_reflns_limit_k_max 22
_diffrn_reflns_limit_k_min -22
_diffrn_reflns_limit_l_max 22
_diffrn_reflns_limit_l_min -22
_diffrn_reflns_number 11239
_diffrn_reflns_point_group_measured_fraction_full 1
_diffrn_reflns_point_group_measured_fraction_max 0.992
_diffrn_reflns_theta_full 25
_diffrn_reflns_theta_max 28.442
_diffrn_reflns_theta_min 1.749
_diffrn_source 'sealed x-ray tube'
_diffrn_standards_number 0
_exptl_absorpt_coefficient_mu 2.218
_exptl_absorpt_correction_T_max 0.746
_exptl_absorpt_correction_T_min 0.591
_exptl_absorpt_correction_type multi-scan
_exptl_absorpt_process_details
;
SADABS-2012/1 - Bruker AXS area detector scaling and absorption correction
;
_exptl_crystal_colour Black
_exptl_crystal_density_diffrn 1.638
_exptl_crystal_density_method 'not measured'
_exptl_crystal_description prism
_exptl_crystal_F_000 1132
_exptl_crystal_size_max 0.33
_exptl_crystal_size_mid 0.07
_exptl_crystal_size_min 0.05
_refine_diff_density_max 0.565
_refine_diff_density_min -0.392
_refine_diff_density_rms 0.063
_refine_ls_extinction_method none
_refine_ls_goodness_of_fit_ref 1.028
_refine_ls_hydrogen_treatment constr
_refine_ls_matrix_type full
_refine_ls_number_constraints 0
_refine_ls_number_parameters 316
_refine_ls_number_reflns 5732
_refine_ls_number_restraints 0
_refine_ls_restrained_S_all 1.028
_refine_ls_R_factor_all 0.0377
_refine_ls_R_factor_gt 0.0262
_refine_ls_shift/su_max 0.002
_refine_ls_shift/su_mean 0
_refine_ls_structure_factor_coef Fsqd
_refine_ls_weighting_details 'w=1/[\s^2^(Fo^2^)+(0.0279P)^2^+1.0451P] where P=(Fo^2^+2Fc^2^)/3'
_refine_ls_weighting_scheme calc
_refine_ls_wR_factor_gt 0.061
_refine_ls_wR_factor_ref 0.0651
_reflns_Friedel_coverage 0
_reflns_number_gt 4745
_reflns_number_total 5732
_reflns_threshold_expression 'I > 2\s(I)'
_cod_data_source_file c9nj01910c2.cif
_cod_data_source_block shelx
_cod_original_sg_symbol_H-M 'P 21/c'
_cod_database_code 7058602
_shelx_estimated_absorpt_t_min 0.528
_shelx_estimated_absorpt_t_max 0.897

loop_
_symmetry_equiv_pos_as_xyz
'x, y, z'
'-x, y+1/2, -z+1/2'
'-x, -y, -z'
'x, -y-1/2, z-1/2'

loop_
_atom_site_label
_atom_site_type_symbol
_atom_site_fract_x
_atom_site_fract_y
_atom_site_fract_z
_atom_site_U_iso_or_equiv
_atom_site_adp_type
_atom_site_occupancy
_atom_site_site_symmetry_order
_atom_site_calc_flag
_atom_site_refinement_flags_posn
_atom_site_refinement_flags_adp
C1 C 0.9361(2) 0.28078(10) 0.82530(10) 0.0174(3) Uani 1 1 d . .
C2 C 1.0670(2) 0.29576(11) 0.78599(11) 0.0205(4) Uani 1 1 d . .
H2 H 1.0819 0.3486 0.7675 0.025 Uiso 1 1 calc R U
C3 C 1.1704(2) 0.23663(11) 0.77445(11) 0.0204(4) Uani 1 1 d . .
H3 H 1.2548 0.249 0.7476 0.025 Uiso 1 1 calc R U
C4 C 1.1551(2) 0.15616(11) 0.80180(10) 0.0187(4) Uani 1 1 d . .
C5 C 1.2614(2) 0.09437(12) 0.78842(11) 0.0232(4) Uani 1 1 d . .
H5 H 1.3463 0.1068 0.7618 0.028 Uiso 1 1 calc R U
C6 C 1.2441(2) 0.01699(12) 0.81322(12) 0.0271(4) Uani 1 1 d . .
H6 H 1.3144 -0.0242 0.8026 0.033 Uiso 1 1 calc R U
C7 C 1.1216(2) -0.00081(12) 0.85449(12) 0.0245(4) Uani 1 1 d . .
H7 H 1.1103 -0.0542 0.8725 0.029 Uiso 1 1 calc R U
C8 C 1.0174(2) 0.05816(11) 0.86928(11) 0.0209(4) Uani 1 1 d . .
H8 H 0.9361 0.0451 0.898 0.025 Uiso 1 1 calc R U
C9 C 1.03002(19) 0.13786(11) 0.84228(10) 0.0170(3) Uani 1 1 d . .
C10 C 0.91805(19) 0.20102(10) 0.85376(10) 0.0164(3) Uani 1 1 d . .
C11 C 0.58046(19) 0.19642(10) 0.94904(10) 0.0157(3) Uani 1 1 d . .
C12 C 0.4527(2) 0.25121(10) 0.95004(10) 0.0154(3) Uani 1 1 d . .
C13 C 0.33192(19) 0.22880(10) 0.99092(10) 0.0166(3) Uani 1 1 d . .
H13 H 0.2432 0.2638 0.9917 0.02 Uiso 1 1 calc R U
C14 C 0.3438(2) 0.15539(11) 1.02993(10) 0.0176(3) Uani 1 1 d . .
C15 C 0.4712(2) 0.10149(11) 1.03057(12) 0.0231(4) Uani 1 1 d . .
H15 H 0.4765 0.0516 1.0586 0.028 Uiso 1 1 calc R U
C16 C 0.5899(2) 0.12263(11) 0.98921(12) 0.0217(4) Uani 1 1 d . .
H16 H 0.6773 0.0869 0.9883 0.026 Uiso 1 1 calc R U
C17 C 0.8773(2) 0.36218(11) 1.02816(11) 0.0196(4) Uani 1 1 d . .
H17 H 0.8997 0.3068 1.0222 0.024 Uiso 1 1 calc R U
C18 C 0.9661(2) 0.40316(12) 1.09607(11) 0.0227(4) Uani 1 1 d . .
H18 H 1.0489 0.3767 1.1354 0.027 Uiso 1 1 calc R U
C19 C 0.9314(2) 0.48374(12) 1.10530(11) 0.0252(4) Uani 1 1 d . .
H19 H 0.9898 0.5133 1.1513 0.03 Uiso 1 1 calc R U
C20 C 0.8104(2) 0.52051(11) 1.04656(11) 0.0218(4) Uani 1 1 d . .
H20 H 0.7837 0.5754 1.052 0.026 Uiso 1 1 calc R U
C21 C 0.7285(2) 0.47579(10) 0.97945(11) 0.0165(3) Uani 1 1 d . .
C22 C 0.60196(19) 0.50963(10) 0.91099(11) 0.0168(3) Uani 1 1 d . .
C23 C 0.5400(2) 0.58713(11) 0.91188(12) 0.0234(4) Uani 1 1 d . .
H23 H 0.5776 0.6209 0.9581 0.028 Uiso 1 1 calc R U
C24 C 0.4239(2) 0.61485(12) 0.84554(14) 0.0288(5) Uani 1 1 d . .
H24 H 0.3825 0.668 0.845 0.035 Uiso 1 1 calc R U
C25 C 0.3688(2) 0.56376(12) 0.77983(13) 0.0285(4) Uani 1 1 d . .
H25 H 0.2878 0.5811 0.7336 0.034 Uiso 1 1 calc R U
C26 C 0.4333(2) 0.48699(12) 0.78236(11) 0.0224(4) Uani 1 1 d . .
H26 H 0.3939 0.4519 0.7374 0.027 Uiso 1 1 calc R U
N1 N 0.80433(16) 0.17697(9) 0.89528(9) 0.0165(3) Uani 1 1 d . .
N2 N 0.68906(16) 0.22532(8) 0.90272(9) 0.0159(3) Uani 1 1 d . .
N3 N 0.76132(16) 0.39753(9) 0.97076(9) 0.0153(3) Uani 1 1 d . .
N4 N 0.54977(16) 0.46002(9) 0.84602(9) 0.0166(3) Uani 1 1 d . .
O1 O 0.84474(14) 0.34102(7) 0.83480(8) 0.0196(3) Uani 1 1 d . .
O2 O 0.45037(14) 0.32181(7) 0.91356(7) 0.0177(3) Uani 1 1 d . .
O3 O 0.52848(15) 0.31626(8) 0.75835(8) 0.0238(3) Uani 1 1 d . .
Br1 Br 0.17792(2) 0.12685(2) 1.08431(2) 0.02272(6) Uani 1 1 d . .
V1 V 0.61993(3) 0.33638(2) 0.85138(2) 0.01509(7) Uani 1 1 d . .

loop_
_atom_site_aniso_label
_atom_site_aniso_U_11
_atom_site_aniso_U_22
_atom_site_aniso_U_33
_atom_site_aniso_U_23
_atom_site_aniso_U_13
_atom_site_aniso_U_12
C1 0.0162(8) 0.0207(9) 0.0154(8) -0.0052(7) 0.0037(6) -0.0052(6)
C2 0.0208(8) 0.0233(9) 0.0185(9) -0.0008(7) 0.0066(7) -0.0083(7)
C3 0.0163(8) 0.0306(10) 0.0154(9) -0.0028(8) 0.0057(7) -0.0060(7)
C4 0.0138(8) 0.0278(10) 0.0136(8) -0.0034(7) 0.0014(6) -0.0033(7)
C5 0.0157(8) 0.0364(11) 0.0187(9) 0.0009(8) 0.0061(7) 0.0019(7)
C6 0.0214(9) 0.0345(11) 0.0265(10) 0.0004(9) 0.0076(8) 0.0093(8)
C7 0.0229(9) 0.0237(10) 0.0275(10) 0.0029(8) 0.0074(8) 0.0026(7)
C8 0.0176(8) 0.0246(10) 0.0212(9) -0.0006(8) 0.0060(7) -0.0018(7)
C9 0.0137(7) 0.0226(9) 0.0137(8) -0.0041(7) 0.0013(6) -0.0033(6)
C10 0.0145(8) 0.0196(9) 0.0155(8) -0.0046(7) 0.0041(6) -0.0040(6)
C11 0.0176(8) 0.0171(8) 0.0133(8) -0.0019(7) 0.0056(6) -0.0045(6)
C12 0.0185(8) 0.0148(8) 0.0119(8) -0.0022(6) 0.0018(6) -0.0053(6)
C13 0.0159(8) 0.0188(9) 0.0150(8) -0.0018(7) 0.0037(6) -0.0032(6)
C14 0.0203(8) 0.0196(9) 0.0153(8) -0.0009(7) 0.0091(7) -0.0058(7)
C15 0.0326(10) 0.0156(9) 0.0249(10) 0.0033(8) 0.0145(8) -0.0012(7)
C16 0.0259(9) 0.0166(9) 0.0255(10) -0.0007(7) 0.0117(8) 0.0019(7)
C17 0.0194(8) 0.0190(9) 0.0199(9) 0.0016(7) 0.0035(7) -0.0010(7)
C18 0.0208(8) 0.0279(10) 0.0173(9) 0.0028(8) 0.0005(7) -0.0031(7)
C19 0.0288(10) 0.0288(11) 0.0180(9) -0.0041(8) 0.0051(8) -0.0112(8)
C20 0.0291(9) 0.0174(9) 0.0206(9) -0.0020(7) 0.0089(7) -0.0047(7)
C21 0.0181(8) 0.0154(8) 0.0185(9) 0.0015(7) 0.0093(7) -0.0022(6)
C22 0.0152(7) 0.0173(9) 0.0207(9) 0.0030(7) 0.0098(7) -0.0014(6)
C23 0.0249(9) 0.0186(9) 0.0307(10) 0.0019(8) 0.0147(8) 0.0010(7)
C24 0.0246(9) 0.0224(10) 0.0442(13) 0.0123(9) 0.0181(9) 0.0087(7)
C25 0.0175(8) 0.0335(11) 0.0343(11) 0.0163(9) 0.0061(8) 0.0036(8)
C26 0.0152(8) 0.0292(10) 0.0221(10) 0.0087(8) 0.0031(7) -0.0038(7)
N1 0.0157(7) 0.0167(7) 0.0172(7) -0.0035(6) 0.0041(6) -0.0037(5)
N2 0.0170(7) 0.0152(7) 0.0162(7) -0.0031(6) 0.0056(6) -0.0046(5)
N3 0.0144(6) 0.0169(7) 0.0157(7) 0.0012(6) 0.0054(5) -0.0022(5)
N4 0.0143(6) 0.0190(8) 0.0172(7) 0.0048(6) 0.0051(5) -0.0020(5)
O1 0.0215(6) 0.0153(6) 0.0244(7) -0.0025(5) 0.0103(5) -0.0051(5)
O2 0.0183(6) 0.0165(6) 0.0192(6) 0.0038(5) 0.0065(5) -0.0020(5)
O3 0.0259(7) 0.0275(7) 0.0179(7) 0.0003(5) 0.0048(5) -0.0075(5)
Br1 0.02514(10) 0.02533(11) 0.02130(10) 0.00224(8) 0.01276(7) -0.00590(7)
V1 0.01578(13) 0.01494(15) 0.01480(15) 0.00081(11) 0.00406(11) -0.00373(11)

loop_
_atom_type_symbol
_atom_type_description
_atom_type_scat_dispersion_real
_atom_type_scat_dispersion_imag
_atom_type_scat_source
C C 0.0033 0.0016 'International Tables Vol C Tables 4.2.6.8 and 6.1.1.4'
H H 0 0 'International Tables Vol C Tables 4.2.6.8 and 6.1.1.4'
N N 0.0061 0.0033 'International Tables Vol C Tables 4.2.6.8 and 6.1.1.4'
O O 0.0106 0.006 'International Tables Vol C Tables 4.2.6.8 and 6.1.1.4'
Br Br -0.2901 2.4595 'International Tables Vol C Tables 4.2.6.8 and 6.1.1.4'
V V 0.3005 0.5294 'International Tables Vol C Tables 4.2.6.8 and 6.1.1.4'

loop_
_geom_angle_atom_site_label_1
_geom_angle_atom_site_label_2
_geom_angle_atom_site_label_3
_geom_angle
O1 C1 C10 124.29(15)
O1 C1 C2 117.76(16)
C10 C1 C2 117.92(16)
C3 C2 C1 121.89(17)
C3 C2 H2 119.1
C1 C2 H2 119.1
C2 C3 C4 121.59(16)
C2 C3 H3 119.2
C4 C3 H3 119.2
C9 C4 C5 119.38(17)
C9 C4 C3 119.22(16)
C5 C4 C3 121.40(16)
C6 C5 C4 121.15(17)
C6 C5 H5 119.4
C4 C5 H5 119.4
C5 C6 C7 119.39(17)
C5 C6 H6 120.3
C7 C6 H6 120.3
C8 C7 C6 120.84(18)
C8 C7 H7 119.6
C6 C7 H7 119.6
C7 C8 C9 120.77(17)
C7 C8 H8 119.6
C9 C8 H8 119.6
C8 C9 C4 118.43(16)
C8 C9 C10 122.38(15)
C4 C9 C10 119.19(16)
N1 C10 C1 125.62(15)
N1 C10 C9 114.15(15)
C1 C10 C9 120.18(15)
C16 C11 C12 121.31(15)
C16 C11 N2 126.36(15)
C12 C11 N2 112.31(15)
O2 C12 C13 121.83(15)
O2 C12 C11 119.74(15)
C13 C12 C11 118.42(15)
C14 C13 C12 119.10(16)
C14 C13 H13 120.5
C12 C13 H13 120.5
C13 C14 C15 122.89(16)
C13 C14 Br1 117.98(13)
C15 C14 Br1 119.13(13)
C16 C15 C14 118.41(17)
C16 C15 H15 120.8
C14 C15 H15 120.8
C15 C16 C11 119.84(16)
C15 C16 H16 120.1
C11 C16 H16 120.1
N3 C17 C18 122.60(17)
N3 C17 H17 118.7
C18 C17 H17 118.7
C17 C18 C19 118.58(17)
C17 C18 H18 120.7
C19 C18 H18 120.7
C20 C19 C18 119.13(17)
C20 C19 H19 120.4
C18 C19 H19 120.4
C19 C20 C21 118.94(17)
C19 C20 H20 120.5
C21 C20 H20 120.5
N3 C21 C20 121.95(16)
N3 C21 C22 114.33(15)
C20 C21 C22 123.70(16)
N4 C22 C23 121.31(16)
N4 C22 C21 115.53(15)
C23 C22 C21 123.16(16)
C24 C23 C22 119.91(19)
C24 C23 H23 120
C22 C23 H23 120
C23 C24 C25 118.73(18)
C23 C24 H24 120.6
C25 C24 H24 120.6
C24 C25 C26 119.04(18)
C24 C25 H25 120.5
C26 C25 H25 120.5
N4 C26 C25 122.67(18)
N4 C26 H26 118.7
C25 C26 H26 118.7
N2 N1 C10 119.99(15)
N1 N2 C11 116.09(14)
N1 N2 V1 131.58(11)
C11 N2 V1 112.14(11)
C17 N3 C21 118.78(15)
C17 N3 V1 124.91(12)
C21 N3 V1 116.21(11)
C26 N4 C22 118.30(16)
C26 N4 V1 119.82(12)
C22 N4 V1 121.15(11)
C1 O1 V1 127.08(11)
C12 O2 V1 114.80(10)
O3 V1 O2 104.18(6)
O3 V1 O1 97.48(6)
O2 V1 O1 156.22(5)
O3 V1 N2 104.10(6)
O2 V1 N2 80.71(5)
O1 V1 N2 84.66(5)
O3 V1 N4 95.40(6)
O2 V1 N4 84.99(5)
O1 V1 N4 102.78(5)
N2 V1 N4 158.10(6)
O3 V1 N3 165.05(6)
O2 V1 N3 83.53(5)
O1 V1 N3 77.72(5)
N2 V1 N3 89.66(5)
N4 V1 N3 72.24(5)

loop_
_geom_bond_atom_site_label_1
_geom_bond_atom_site_label_2
_geom_bond_distance
C1 O1 1.297(2)
C1 C10 1.430(2)
C1 C2 1.433(2)
C2 C3 1.357(3)
C2 H2 0.95
C3 C4 1.431(3)
C3 H3 0.95
C4 C9 1.414(2)
C4 C5 1.416(3)
C5 C6 1.371(3)
C5 H5 0.95
C6 C7 1.403(3)
C6 H6 0.95
C7 C8 1.378(3)
C7 H7 0.95
C8 C9 1.413(3)
C8 H8 0.95
C9 C10 1.455(2)
C10 N1 1.370(2)
C11 C16 1.394(2)
C11 C12 1.414(2)
C11 N2 1.416(2)
C12 O2 1.322(2)
C12 C13 1.404(2)
C13 C14 1.378(2)
C13 H13 0.95
C14 C15 1.397(3)
C14 Br1 1.8999(16)
C15 C16 1.389(2)
C15 H15 0.95
C16 H16 0.95
C17 N3 1.338(2)
C17 C18 1.387(2)
C17 H17 0.95
C18 C19 1.388(3)
C18 H18 0.95
C19 C20 1.384(3)
C19 H19 0.95
C20 C21 1.391(2)
C20 H20 0.95
C21 N3 1.346(2)
C21 C22 1.484(2)
C22 N4 1.356(2)
C22 C23 1.393(2)
C23 C24 1.379(3)
C23 H23 0.95
C24 C25 1.384(3)
C24 H24 0.95
C25 C26 1.385(3)
C25 H25 0.95
C26 N4 1.348(2)
C26 H26 0.95
N1 N2 1.2901(19)
N2 V1 2.0642(15)
N3 V1 2.3134(14)
N4 V1 2.1365(15)
O1 V1 1.9808(12)
O2 V1 1.9713(12)
O3 V1 1.6063(13)
